data_7008572
loop_
_publ_author_name
'Channa, Asif'
'Steed, Jonathan W.'

_publ_section_title
;
 Anion and cation binding by a pendant arm cyclam and its macrobicyclic
 derivatives.
;
_journal_issue 14
_journal_name_full 'Dalton transactions (Cambridge, England : 2003)'
_journal_page_first 2455
_journal_page_last 2461
_journal_paper_doi 10.1039/b504561d
_journal_year 2005
_chemical_formula_sum 'C22 H48 N6 Ni O10'
_chemical_formula_weight 615.37
_chemical_name_common (nickel(ii)tetrahydroxypropylcyclam)(nitrate)
_chemical_name_systematic '[nickel(II)tetrahydroxypropylcyclam][nitrate]'
_space_group_IT_number 29
_symmetry_cell_setting orthorhombic
_symmetry_space_group_name_Hall 'P 2c -2ac'
_symmetry_space_group_name_H-M 'P c a 21'
_atom_sites_solution_hydrogens geom
_atom_sites_solution_primary direct
_atom_sites_solution_secondary difmap
_audit_creation_method SHELXL-97
_cell_angle_alpha 90.0
_cell_angle_beta 90.0
_cell_angle_gamma 90.0
_cell_formula_units_Z 4
_cell_length_a 15.4796(6)
_cell_length_b 11.7954(6)
_cell_length_c 15.1196(9)
_cell_measurement_reflns_used 22328
_cell_measurement_temperature 100(2)
_cell_volume 2760.7(2)
_computing_cell_refinement DENZO-SMN
_computing_data_collection 'Nonius Collect'
_computing_data_reduction DENZO-SMN
_computing_molecular_graphics 'XSeed (Barbour 1999)'
_computing_structure_refinement 'SHELXL-97 (Sheldrick, 1997)'
_computing_structure_solution 'SHELXS-97 (Sheldrick, 1990)'
_diffrn_ambient_temperature 100(2)
_diffrn_measured_fraction_theta_full 0.998
_diffrn_measured_fraction_theta_max 0.998
_diffrn_measurement_device_type KappaCCD
_diffrn_measurement_method '2 phi + omega scans 30 s/o'
_diffrn_radiation_monochromator graphite
_diffrn_radiation_source 'fine-focus sealed tube'
_diffrn_radiation_type MoK\a
_diffrn_radiation_wavelength 0.71073
_diffrn_reflns_av_R_equivalents 0.1075
_diffrn_reflns_av_sigmaI/netI 0.1278
_diffrn_reflns_limit_h_max 18
_diffrn_reflns_limit_h_min -20
_diffrn_reflns_limit_k_max 15
_diffrn_reflns_limit_k_min -14
_diffrn_reflns_limit_l_max 19
_diffrn_reflns_limit_l_min -18
_diffrn_reflns_number 16338
_diffrn_reflns_theta_full 27.50
_diffrn_reflns_theta_max 27.50
_diffrn_reflns_theta_min 1.73
_exptl_absorpt_coefficient_mu 0.767
_exptl_absorpt_correction_T_max 0.9342
_exptl_absorpt_correction_T_min 0.7003
_exptl_absorpt_correction_type Scalepack
_exptl_crystal_colour green
_exptl_crystal_density_diffrn 1.481
_exptl_crystal_density_method 'not measured'
_exptl_crystal_description block
_exptl_crystal_F_000 1320
_exptl_crystal_size_max 0.50
_exptl_crystal_size_mid 0.30
_exptl_crystal_size_min 0.09
_refine_diff_density_max 0.550
_refine_diff_density_min -0.979
_refine_diff_density_rms 0.187
_refine_ls_abs_structure_details 'Flack H D (1983), Acta Cryst. A39, 876-881'
_refine_ls_abs_structure_Flack -0.016(13)
_refine_ls_extinction_coef 0.0043(7)
_refine_ls_extinction_expression Fc^*^=kFc[1+0.001xFc^2^\l^3^/sin(2\q)]^-1/4^
_refine_ls_extinction_method SHELXL
_refine_ls_goodness_of_fit_ref 1.004
_refine_ls_hydrogen_treatment mixed
_refine_ls_matrix_type full
_refine_ls_number_parameters 378
_refine_ls_number_reflns 6211
_refine_ls_number_restraints 25
_refine_ls_restrained_S_all 1.003
_refine_ls_R_factor_all 0.0852
_refine_ls_R_factor_gt 0.0509
_refine_ls_shift/su_max 0.001
_refine_ls_shift/su_mean 0.000
_refine_ls_structure_factor_coef Fsqd
_refine_ls_weighting_details 'calc w=1/[\s^2^(Fo^2^)+(0.0358P)^2^+0.0000P] where P=(Fo^2^+2Fc^2^)/3'
_refine_ls_weighting_scheme calc
_refine_ls_wR_factor_gt 0.0839
_refine_ls_wR_factor_ref 0.0926
_reflns_number_gt 4793
_reflns_number_total 6211
_reflns_threshold_expression >2sigma(I)
_cod_data_source_file b504561d.txt
_cod_data_source_block ac49o
_cod_depositor_comments
;
The following automatic conversions were performed:
'_symmetry_cell_setting' value 'Orthorhombic' changed to 'orthorhombic'
according to '/home/saulius/struct/CIF-dictionaries/cif_core.dic'
dictionary named 'cif_core.dic' version 2.4.1 from 2010-06-29.

Automatic conversion script
Id: cif_fix_enum 1527 2010-12-29 10:47:43Z saulius 
;
_cod_original_sg_symbol_H-M Pca2(1)
_cod_database_code 7008572

loop_
_symmetry_equiv_pos_as_xyz
'x, y, z'
'-x, -y, z+1/2'
'-x+1/2, y, z+1/2'
'x+1/2, -y, z'

loop_
_atom_site_label
_atom_site_type_symbol
_atom_site_fract_x
_atom_site_fract_y
_atom_site_fract_z
_atom_site_U_iso_or_equiv
_atom_site_adp_type
_atom_site_occupancy
_atom_site_symmetry_multiplicity
_atom_site_calc_flag
_atom_site_refinement_flags
_atom_site_disorder_assembly
_atom_site_disorder_group
Ni1 Ni 0.02651(2) 0.77720(3) 0.44589(3) 0.01251(11) Uani 1 1 d . . .
O1 O -0.04996(13) 0.66406(19) 0.38217(15) 0.0186(5) Uani 1 1 d . . .
H1 H -0.0167 0.6116 0.3661 0.022 Uiso 1 1 calc R . .
O2A O -0.2089(3) 0.4977(6) 0.6751(4) 0.0236(19) Uani 0.456(9) 1 d PU A 2
H2AC H -0.1807 0.4396 0.6612 0.028 Uiso 0.456(9) 1 calc PR A 2
O3 O 0.1732(2) 0.2383(3) 0.4964(3) 0.0613(11) Uani 1 1 d . . .
O4 O 0.09281(17) 0.6585(2) 0.09718(17) 0.0299(6) Uani 1 1 d . . .
H4 H 0.0929 0.6335 0.0452 0.036 Uiso 1 1 calc R . .
O5 O 0.18026(18) 0.9565(2) 0.56118(18) 0.0360(7) Uani 1 1 d . . .
O6 O 0.10204(14) 1.0867(2) 0.62440(17) 0.0303(6) Uani 1 1 d . . .
O7 O 0.23333(16) 1.0585(2) 0.66607(18) 0.0374(7) Uani 1 1 d . . .
O8 O -0.09572(17) 0.2836(2) 0.38280(18) 0.0306(6) Uani 1 1 d . . .
O9 O -0.04243(18) 0.4241(2) 0.30860(16) 0.0342(7) Uani 1 1 d . . .
O10 O -0.10287(13) 0.45522(19) 0.43592(18) 0.0230(5) Uani 1 1 d . . .
N1 N -0.06930(16) 0.9055(2) 0.42630(16) 0.0132(6) Uani 1 1 d . . .
N2 N -0.02097(16) 0.7689(2) 0.57887(18) 0.0147(6) Uani 1 1 d . . .
N3 N 0.12650(16) 0.6545(2) 0.46700(16) 0.0151(6) Uani 1 1 d . . .
N4 N 0.11212(16) 0.8440(2) 0.34803(17) 0.0142(6) Uani 1 1 d . . .
N5 N 0.17221(18) 1.0332(3) 0.61780(19) 0.0220(7) Uani 1 1 d . . .
N6 N -0.07982(18) 0.3860(2) 0.3750(2) 0.0199(6) Uani 1 1 d . . .
C1 C -0.1202(2) 0.9064(3) 0.5105(2) 0.0176(8) Uani 1 1 d . . .
H6 H -0.1661 0.8481 0.5076 0.021 Uiso 1 1 calc R . .
H5 H -0.1482 0.9812 0.5181 0.021 Uiso 1 1 calc R . .
C2 C -0.0623(2) 0.8829(3) 0.5882(2) 0.0166(7) Uani 1 1 d . . .
H2A H -0.0171 0.9420 0.5918 0.020 Uiso 1 1 calc R . .
H2B H -0.0966 0.8854 0.6435 0.020 Uiso 1 1 calc R . .
C3 C 0.0497(2) 0.7612(3) 0.6465(2) 0.0189(8) Uani 1 1 d . . .
H3A H 0.0228 0.7536 0.7056 0.023 Uiso 1 1 calc R . .
H3B H 0.0822 0.8335 0.6460 0.023 Uiso 1 1 calc R . .
C4 C 0.1132(2) 0.6652(3) 0.6344(2) 0.0208(8) Uani 1 1 d . . .
H4A H 0.0807 0.5932 0.6296 0.025 Uiso 1 1 calc R . .
H4B H 0.1502 0.6602 0.6877 0.025 Uiso 1 1 calc R . .
C5 C 0.1711(2) 0.6778(3) 0.5530(2) 0.0180(8) Uani 1 1 d . . .
H5A H 0.1944 0.7559 0.5517 0.022 Uiso 1 1 calc R . .
H5B H 0.2206 0.6252 0.5589 0.022 Uiso 1 1 calc R . .
C6 C 0.1913(2) 0.6730(3) 0.3948(2) 0.0173(7) Uani 1 1 d . . .
H6A H 0.1735 0.6309 0.3412 0.021 Uiso 1 1 calc R . .
H6B H 0.2484 0.6440 0.4138 0.021 Uiso 1 1 calc R . .
C7 C 0.1980(2) 0.7983(3) 0.3739(2) 0.0175(7) Uani 1 1 d . . .
H7A H 0.2196 0.8396 0.4264 0.021 Uiso 1 1 calc R . .
H7B H 0.2396 0.8099 0.3250 0.021 Uiso 1 1 calc R . .
C8 C 0.1197(2) 0.9707(3) 0.3482(2) 0.0180(7) Uani 1 1 d . . .
H8A H 0.1579 0.9936 0.2988 0.022 Uiso 1 1 calc R . .
H8B H 0.1479 0.9944 0.4040 0.022 Uiso 1 1 calc R . .
C9 C 0.0343(2) 1.0344(3) 0.3394(2) 0.0191(7) Uani 1 1 d . . .
H9A H 0.0468 1.1162 0.3318 0.023 Uiso 1 1 calc R . .
H9B H 0.0045 1.0079 0.2853 0.023 Uiso 1 1 calc R . .
C10 C -0.0262(2) 1.0198(3) 0.4177(2) 0.0179(7) Uani 1 1 d . . .
H10A H 0.0070 1.0344 0.4726 0.021 Uiso 1 1 calc R . .
H10B H -0.0718 1.0784 0.4138 0.021 Uiso 1 1 calc R . .
C11 C -0.1312(2) 0.8940(3) 0.3507(2) 0.0176(8) Uani 1 1 d . . .
H11A H -0.0999 0.9111 0.2952 0.021 Uiso 1 1 calc R . .
H11B H -0.1770 0.9520 0.3577 0.021 Uiso 1 1 calc R . .
C12 C -0.1742(2) 0.7785(3) 0.3411(2) 0.0190(7) Uani 1 1 d . . .
H12A H -0.2008 0.7576 0.3984 0.023 Uiso 1 1 calc R . .
H12B H -0.2212 0.7846 0.2969 0.023 Uiso 1 1 calc R . .
C13 C -0.1137(2) 0.6852(3) 0.3132(2) 0.0204(8) Uani 1 1 d . . .
H13A H -0.1470 0.6151 0.3018 0.025 Uiso 1 1 calc R . .
H13B H -0.0840 0.7070 0.2578 0.025 Uiso 1 1 calc R . .
C14 C -0.0853(2) 0.6757(3) 0.5930(2) 0.0177(8) Uani 1 1 d . A .
H14A H -0.0537 0.6028 0.5951 0.021 Uiso 1 1 calc R . .
H14B H -0.1241 0.6730 0.5409 0.021 Uiso 1 1 calc R . .
C15 C -0.1412(2) 0.6846(3) 0.6762(3) 0.0243(9) Uani 1 1 d . . .
H15A H -0.1049 0.7048 0.7277 0.029 Uiso 1 1 calc R A 1
H15B H -0.1855 0.7443 0.6684 0.029 Uiso 1 1 calc R A 1
C17 C 0.09458(19) 0.5356(3) 0.4625(2) 0.0179(8) Uani 1 1 d . . .
H17A H 0.0743 0.5213 0.4015 0.022 Uiso 1 1 calc R . .
H17B H 0.0438 0.5292 0.5020 0.022 Uiso 1 1 calc R . .
C18 C 0.1586(2) 0.4411(3) 0.4874(3) 0.0239(8) Uani 1 1 d . . .
H18A H 0.2124 0.4498 0.4527 0.029 Uiso 1 1 calc R . .
H18B H 0.1734 0.4468 0.5510 0.029 Uiso 1 1 calc R . .
C19 C 0.1185(2) 0.3263(3) 0.4686(3) 0.0403(13) Uani 1 1 d . . .
H19A H 0.0624 0.3203 0.4997 0.048 Uiso 1 1 calc R . .
H19B H 0.1075 0.3190 0.4043 0.048 Uiso 1 1 calc R . .
C20 C 0.0843(2) 0.7996(3) 0.2586(2) 0.0149(8) Uani 1 1 d . . .
H20A H 0.0294 0.8373 0.2424 0.018 Uiso 1 1 calc R . .
H20B H 0.0720 0.7176 0.2647 0.018 Uiso 1 1 calc R . .
C21 C 0.1474(2) 0.8151(3) 0.1828(2) 0.0201(8) Uani 1 1 d . . .
H21A H 0.2002 0.7701 0.1944 0.024 Uiso 1 1 calc R . .
H21B H 0.1643 0.8959 0.1787 0.024 Uiso 1 1 calc R . .
C22 C 0.1076(2) 0.7777(3) 0.0959(2) 0.0219(8) Uani 1 1 d . . .
H22A H 0.0523 0.8181 0.0864 0.026 Uiso 1 1 calc R . .
H22B H 0.1470 0.7970 0.0465 0.026 Uiso 1 1 calc R . .
O2 O -0.1265(4) 0.4903(5) 0.7254(3) 0.0344(18) Uani 0.544(9) 1 d PU A 1
H2 H -0.0796 0.5221 0.7381 0.041 Uiso 0.544(9) 1 calc PR A 1
C16 C -0.1843(6) 0.5707(10) 0.6914(7) 0.032(3) Uani 0.544(9) 1 d PU A 1
H16A H -0.2329 0.5804 0.7333 0.039 Uiso 0.544(9) 1 calc PR A 1
H16B H -0.2082 0.5427 0.6348 0.039 Uiso 0.544(9) 1 calc PR A 1
C16A C -0.1566(6) 0.5701(11) 0.7271(6) 0.019(3) Uani 0.456(9) 1 d PU A 2
H16C H -0.1005 0.5329 0.7393 0.022 Uiso 0.456(9) 1 calc PR A 2
H16D H -0.1854 0.5855 0.7843 0.022 Uiso 0.456(9) 1 calc PR A 2
H3AC H 0.145(2) 0.197(3) 0.537(2) 0.022 Uiso 1 1 d . . .

loop_
_atom_site_aniso_label
_atom_site_aniso_U_11
_atom_site_aniso_U_22
_atom_site_aniso_U_33
_atom_site_aniso_U_23
_atom_site_aniso_U_13
_atom_site_aniso_U_12
Ni1 0.01468(18) 0.01264(19) 0.01020(18) 0.0000(2) 0.0002(2) 0.00105(16)
O1 0.0181(11) 0.0179(12) 0.0198(13) -0.0023(11) -0.0074(10) 0.0057(10)
O2A 0.023(3) 0.020(4) 0.027(3) -0.009(3) 0.003(2) -0.008(2)
O3 0.047(2) 0.0365(19) 0.101(3) 0.0368(19) 0.036(2) 0.0193(15)
O4 0.0479(16) 0.0233(15) 0.0186(14) -0.0031(11) -0.0018(12) 0.0000(12)
O5 0.0550(19) 0.0279(15) 0.0252(16) -0.0125(13) 0.0044(13) -0.0028(13)
O6 0.0220(13) 0.0382(17) 0.0306(15) 0.0021(13) -0.0012(11) 0.0087(12)
O7 0.0253(15) 0.0480(18) 0.0388(18) -0.0163(14) -0.0041(13) 0.0040(13)
O8 0.0403(16) 0.0135(14) 0.0381(17) -0.0005(12) 0.0019(13) -0.0008(12)
O9 0.0476(16) 0.0355(16) 0.0196(14) 0.0002(13) 0.0092(12) -0.0137(13)
O10 0.0262(11) 0.0210(12) 0.0217(14) -0.0016(13) 0.0007(12) 0.0028(9)
N1 0.0190(13) 0.0130(13) 0.0077(15) -0.0013(11) 0.0020(10) 0.0023(11)
N2 0.0187(14) 0.0124(14) 0.0131(13) -0.0003(12) 0.0002(11) 0.0004(12)
N3 0.0161(13) 0.0170(15) 0.0120(17) 0.0006(11) 0.0011(10) -0.0001(11)
N4 0.0134(13) 0.0148(15) 0.0145(14) -0.0038(12) 0.0002(11) 0.0006(12)
N5 0.0309(17) 0.0183(16) 0.0169(17) 0.0022(13) 0.0038(14) -0.0008(13)
N6 0.0217(14) 0.0153(16) 0.0227(17) 0.0000(13) -0.0019(13) -0.0032(13)
C1 0.0198(17) 0.0182(19) 0.0148(18) 0.0004(15) 0.0055(14) 0.0015(15)
C2 0.0238(17) 0.0113(16) 0.0148(18) -0.0009(14) 0.0032(14) -0.0024(14)
C3 0.0215(18) 0.024(2) 0.0109(18) 0.0032(15) -0.0047(14) 0.0010(15)
C4 0.0246(17) 0.024(2) 0.0141(18) 0.0026(15) -0.0032(15) 0.0031(16)
C5 0.0164(17) 0.024(2) 0.0136(18) -0.0009(15) -0.0031(14) 0.0036(14)
C6 0.0153(16) 0.0208(19) 0.0158(19) -0.0023(15) 0.0039(14) 0.0054(14)
C7 0.0164(16) 0.0225(19) 0.0134(17) -0.0017(15) -0.0005(14) -0.0035(14)
C8 0.0225(17) 0.0153(18) 0.0161(17) -0.0005(14) 0.0052(14) -0.0060(15)
C9 0.0247(18) 0.0151(17) 0.0176(18) -0.0001(14) -0.0009(15) 0.0034(14)
C10 0.0242(17) 0.0116(16) 0.0179(18) 0.0013(12) 0.0032(14) 0.0018(14)
C11 0.0165(17) 0.0210(19) 0.0152(18) 0.0029(15) -0.0036(14) 0.0086(15)
C12 0.0177(16) 0.0216(19) 0.0177(18) 0.0018(16) -0.0042(13) -0.0013(15)
C13 0.0174(18) 0.023(2) 0.0207(19) -0.0004(16) -0.0035(16) -0.0004(15)
C14 0.0201(18) 0.0129(17) 0.0201(19) 0.0016(15) 0.0025(15) -0.0017(14)
C15 0.029(2) 0.0139(19) 0.030(2) 0.0023(16) 0.0120(16) 0.0016(15)
C17 0.0133(14) 0.0146(17) 0.026(2) 0.0014(15) -0.0016(14) 0.0016(13)
C18 0.0231(18) 0.022(2) 0.027(2) 0.0006(16) 0.0003(16) 0.0072(16)
C19 0.0269(19) 0.0159(19) 0.078(4) 0.008(2) 0.014(2) 0.0086(16)
C20 0.0196(18) 0.0158(19) 0.0093(17) 0.0007(14) -0.0001(14) 0.0008(14)
C21 0.0225(18) 0.023(2) 0.0152(19) -0.0010(15) 0.0022(14) 0.0003(15)
C22 0.0291(18) 0.0222(19) 0.0144(18) 0.0028(16) 0.0007(15) 0.0035(16)
O2 0.049(3) 0.031(4) 0.023(3) 0.006(2) 0.002(2) 0.005(3)
C16 0.028(5) 0.035(6) 0.034(5) 0.006(5) 0.018(4) 0.005(4)
C16A 0.018(5) 0.028(6) 0.010(4) 0.004(4) -0.008(3) -0.005(4)

loop_
_atom_type_symbol
_atom_type_description
_atom_type_scat_dispersion_real
_atom_type_scat_dispersion_imag
_atom_type_scat_source
C C 0.0033 0.0016 'International Tables Vol C Tables 4.2.6.8 and 6.1.1.4'
H H 0.0000 0.0000 'International Tables Vol C Tables 4.2.6.8 and 6.1.1.4'
N N 0.0061 0.0033 'International Tables Vol C Tables 4.2.6.8 and 6.1.1.4'
O O 0.0106 0.0060 'International Tables Vol C Tables 4.2.6.8 and 6.1.1.4'
Ni Ni 0.3393 1.1124 'International Tables Vol C Tables 4.2.6.8 and 6.1.1.4'

loop_
_geom_angle_atom_site_label_1
_geom_angle_atom_site_label_2
_geom_angle_atom_site_label_3
_geom_angle
_geom_angle_site_symmetry_1
_geom_angle_site_symmetry_3
_geom_angle_publ_flag
O1 Ni1 N4 106.01(10) . . ?
O1 Ni1 N1 89.72(9) . . ?
N4 Ni1 N1 94.19(10) . . ?
O1 Ni1 N2 102.45(10) . . ?
N4 Ni1 N2 151.54(10) . . ?
N1 Ni1 N2 85.66(10) . . ?
O1 Ni1 N3 92.75(9) . . ?
N4 Ni1 N3 84.51(10) . . ?
N1 Ni1 N3 177.45(10) . . ?
N2 Ni1 N3 94.43(10) . . ?
C13 O1 Ni1 128.5(2) . . ?
C1 N1 C11 108.2(2) . . ?
C1 N1 C10 107.4(2) . . ?
C11 N1 C10 107.4(2) . . ?
C1 N1 Ni1 104.59(18) . . ?
C11 N1 Ni1 119.04(19) . . ?
C10 N1 Ni1 109.70(18) . . ?
C2 N2 C14 111.2(2) . . ?
C2 N2 C3 107.6(2) . . ?
C14 N2 C3 110.1(3) . . ?
C2 N2 Ni1 101.21(19) . . ?
C14 N2 Ni1 113.3(2) . . ?
C3 N2 Ni1 113.09(19) . . ?
C17 N3 C5 111.4(3) . . ?
C17 N3 C6 109.0(2) . . ?
C5 N3 C6 107.3(2) . . ?
C17 N3 Ni1 112.94(17) . . ?
C5 N3 Ni1 109.80(19) . . ?
C6 N3 Ni1 106.08(18) . . ?
C7 N4 C8 106.9(2) . . ?
C7 N4 C20 111.4(2) . . ?
C8 N4 C20 111.7(3) . . ?
C7 N4 Ni1 103.79(19) . . ?
C8 N4 Ni1 114.53(18) . . ?
C20 N4 Ni1 108.31(18) . . ?
O7 N5 O5 120.2(3) . . ?
O7 N5 O6 119.6(3) . . ?
O5 N5 O6 120.1(3) . . ?
O8 N6 O9 121.4(3) . . ?
O8 N6 O10 119.9(3) . . ?
O9 N6 O10 118.7(3) . . ?
N1 C1 C2 110.5(3) . . ?
N2 C2 C1 110.3(3) . . ?
N2 C3 C4 115.9(3) . . ?
C3 C4 C5 113.9(3) . . ?
N3 C5 C4 114.3(3) . . ?
N3 C6 C7 109.9(2) . . ?
N4 C7 C6 110.4(3) . . ?
N4 C8 C9 115.0(3) . . ?
C10 C9 C8 114.2(3) . . ?
N1 C10 C9 116.1(3) . . ?
N1 C11 C12 115.7(3) . . ?
C13 C12 C11 114.1(3) . . ?
O1 C13 C12 110.2(3) . . ?
N2 C14 C15 116.2(3) . . ?
C16 C15 C14 108.2(4) . . ?
C16 C15 C16A 25.7(4) . . ?
C14 C15 C16A 115.4(5) . . ?
N3 C17 C18 117.3(3) . . ?
C19 C18 C17 109.7(3) . . ?
O3 C19 C18 110.9(3) . . ?
N4 C20 C21 116.7(3) . . ?
C20 C21 C22 111.0(3) . . ?
O4 C22 C21 109.9(3) . . ?
O2 C16 C15 112.0(8) . . ?
O2A C16A C15 109.5(7) . . ?

loop_
_geom_bond_atom_site_label_1
_geom_bond_atom_site_label_2
_geom_bond_distance
_geom_bond_site_symmetry_2
_geom_bond_publ_flag
Ni1 O1 2.027(2) . ?
Ni1 N4 2.137(3) . ?
Ni1 N1 2.140(2) . ?
Ni1 N2 2.143(3) . ?
Ni1 N3 2.143(3) . ?
O1 C13 1.457(4) . ?
O2A C16A 1.414(12) . ?
O3 C19 1.404(5) . ?
O4 C22 1.425(4) . ?
O5 N5 1.252(4) . ?
O6 N5 1.260(4) . ?
O7 N5 1.231(3) . ?
O8 N6 1.238(3) . ?
O9 N6 1.243(4) . ?
O10 N6 1.281(4) . ?
N1 C1 1.498(4) . ?
N1 C11 1.498(4) . ?
N1 C10 1.510(4) . ?
N2 C2 1.496(4) . ?
N2 C14 1.499(4) . ?
N2 C3 1.500(4) . ?
N3 C17 1.489(4) . ?
N3 C5 1.497(4) . ?
N3 C6 1.498(4) . ?
N4 C7 1.487(4) . ?
N4 C8 1.498(4) . ?
N4 C20 1.512(4) . ?
C1 C2 1.503(5) . ?
C3 C4 1.511(5) . ?
C4 C5 1.530(5) . ?
C6 C7 1.514(5) . ?
C8 C9 1.527(5) . ?
C9 C10 1.520(4) . ?
C11 C12 1.523(5) . ?
C12 C13 1.506(5) . ?
C14 C15 1.530(5) . ?
C15 C16 1.518(12) . ?
C15 C16A 1.573(12) . ?
C17 C18 1.538(4) . ?
C18 C19 1.516(5) . ?
C20 C21 1.518(5) . ?
C21 C22 1.517(5) . ?
O2 C16 1.401(11) . ?

loop_
_geom_hbond_atom_site_label_D
_geom_hbond_atom_site_label_H
_geom_hbond_atom_site_label_A
_geom_hbond_distance_DH
_geom_hbond_distance_HA
_geom_hbond_distance_DA
_geom_hbond_angle_DHA
_geom_hbond_site_symmetry_A
O1 H1 O10 0.84 2.51 2.720(3) 95.4 .
O4 H4 O10 0.84 1.96 2.787(4) 167.4 2_564
O3 H3AC O6 0.90(4) 1.96(4) 2.855(4) 169(3) 1_545
O2 H2 O9 0.84 2.26 3.073(6) 163.1 2_565

loop_
_geom_torsion_atom_site_label_1
_geom_torsion_atom_site_label_2
_geom_torsion_atom_site_label_3
_geom_torsion_atom_site_label_4
_geom_torsion
_geom_torsion_site_symmetry_1
_geom_torsion_site_symmetry_2
_geom_torsion_site_symmetry_3
_geom_torsion_site_symmetry_4
_geom_torsion_publ_flag
N4 Ni1 O1 C13 -65.6(3) . . . . ?
N1 Ni1 O1 C13 28.7(3) . . . . ?
N2 Ni1 O1 C13 114.2(3) . . . . ?
N3 Ni1 O1 C13 -150.7(3) . . . . ?
O1 Ni1 N1 C1 96.10(19) . . . . ?
N4 Ni1 N1 C1 -157.86(19) . . . . ?
N2 Ni1 N1 C1 -6.40(19) . . . . ?
N3 Ni1 N1 C1 -99(2) . . . . ?
O1 Ni1 N1 C11 -24.8(2) . . . . ?
N4 Ni1 N1 C11 81.2(2) . . . . ?
N2 Ni1 N1 C11 -127.3(2) . . . . ?
N3 Ni1 N1 C11 141(2) . . . . ?
O1 Ni1 N1 C10 -148.98(18) . . . . ?
N4 Ni1 N1 C10 -42.94(19) . . . . ?
N2 Ni1 N1 C10 108.52(19) . . . . ?
N3 Ni1 N1 C10 16(2) . . . . ?
O1 Ni1 N2 C2 -111.10(18) . . . . ?
N4 Ni1 N2 C2 68.5(3) . . . . ?
N1 Ni1 N2 C2 -22.35(18) . . . . ?
N3 Ni1 N2 C2 155.09(18) . . . . ?
O1 Ni1 N2 C14 8.0(2) . . . . ?
N4 Ni1 N2 C14 -172.4(2) . . . . ?
N1 Ni1 N2 C14 96.8(2) . . . . ?
N3 Ni1 N2 C14 -85.8(2) . . . . ?
O1 Ni1 N2 C3 134.1(2) . . . . ?
N4 Ni1 N2 C3 -46.3(3) . . . . ?
N1 Ni1 N2 C3 -137.1(2) . . . . ?
N3 Ni1 N2 C3 40.3(2) . . . . ?
O1 Ni1 N3 C17 -21.8(2) . . . . ?
N4 Ni1 N3 C17 -127.6(2) . . . . ?
N1 Ni1 N3 C17 173(2) . . . . ?
N2 Ni1 N3 C17 81.0(2) . . . . ?
O1 Ni1 N3 C5 -146.7(2) . . . . ?
N4 Ni1 N3 C5 107.4(2) . . . . ?
N1 Ni1 N3 C5 48(2) . . . . ?
N2 Ni1 N3 C5 -44.0(2) . . . . ?
O1 Ni1 N3 C6 97.63(19) . . . . ?
N4 Ni1 N3 C6 -8.20(19) . . . . ?
N1 Ni1 N3 C6 -68(2) . . . . ?
N2 Ni1 N3 C6 -159.65(19) . . . . ?
O1 Ni1 N4 C7 -111.51(19) . . . . ?
N1 Ni1 N4 C7 157.58(19) . . . . ?
N2 Ni1 N4 C7 68.9(3) . . . . ?
N3 Ni1 N4 C7 -20.21(19) . . . . ?
O1 Ni1 N4 C8 132.3(2) . . . . ?
N1 Ni1 N4 C8 41.4(2) . . . . ?
N2 Ni1 N4 C8 -47.3(3) . . . . ?
N3 Ni1 N4 C8 -136.4(2) . . . . ?
O1 Ni1 N4 C20 6.9(2) . . . . ?
N1 Ni1 N4 C20 -84.0(2) . . . . ?
N2 Ni1 N4 C20 -172.6(2) . . . . ?
N3 Ni1 N4 C20 98.2(2) . . . . ?
C11 N1 C1 C2 163.2(3) . . . . ?
C10 N1 C1 C2 -81.2(3) . . . . ?
Ni1 N1 C1 C2 35.3(3) . . . . ?
C14 N2 C2 C1 -71.7(3) . . . . ?
C3 N2 C2 C1 167.7(3) . . . . ?
Ni1 N2 C2 C1 48.9(3) . . . . ?
N1 C1 C2 N2 -60.5(3) . . . . ?
C2 N2 C3 C4 -166.0(3) . . . . ?
C14 N2 C3 C4 72.7(4) . . . . ?
Ni1 N2 C3 C4 -55.1(3) . . . . ?
N2 C3 C4 C5 68.3(4) . . . . ?
C17 N3 C5 C4 -61.9(4) . . . . ?
C6 N3 C5 C4 178.8(3) . . . . ?
Ni1 N3 C5 C4 63.9(3) . . . . ?
C3 C4 C5 N3 -74.4(4) . . . . ?
C17 N3 C6 C7 157.5(2) . . . . ?
C5 N3 C6 C7 -81.7(3) . . . . ?
Ni1 N3 C6 C7 35.6(3) . . . . ?
C8 N4 C7 C6 167.7(3) . . . . ?
C20 N4 C7 C6 -70.1(3) . . . . ?
Ni1 N4 C7 C6 46.2(3) . . . . ?
N3 C6 C7 N4 -57.6(3) . . . . ?
C7 N4 C8 C9 -169.6(3) . . . . ?
C20 N4 C8 C9 68.4(3) . . . . ?
Ni1 N4 C8 C9 -55.2(3) . . . . ?
N4 C8 C9 C10 66.2(4) . . . . ?
C1 N1 C10 C9 175.8(3) . . . . ?
C11 N1 C10 C9 -68.0(3) . . . . ?
Ni1 N1 C10 C9 62.7(3) . . . . ?
C8 C9 C10 N1 -72.6(4) . . . . ?
C1 N1 C11 C12 -71.1(3) . . . . ?
C10 N1 C11 C12 173.3(3) . . . . ?
Ni1 N1 C11 C12 48.0(3) . . . . ?
N1 C11 C12 C13 -68.9(4) . . . . ?
Ni1 O1 C13 C12 -50.5(4) . . . . ?
C11 C12 C13 O1 65.6(4) . . . . ?
C2 N2 C14 C15 -49.7(4) . . . . ?
C3 N2 C14 C15 69.4(4) . . . . ?
Ni1 N2 C14 C15 -162.9(2) . . . . ?
N2 C14 C15 C16 -165.5(5) . . . . ?
N2 C14 C15 C16A -139.0(5) . . . . ?
C5 N3 C17 C18 -48.9(4) . . . . ?
C6 N3 C17 C18 69.3(3) . . . . ?
Ni1 N3 C17 C18 -173.0(2) . . . . ?
N3 C17 C18 C19 -173.3(3) . . . . ?
C17 C18 C19 O3 -175.9(3) . . . . ?
C7 N4 C20 C21 -53.3(4) . . . . ?
C8 N4 C20 C21 66.2(3) . . . . ?
Ni1 N4 C20 C21 -166.8(2) . . . . ?
N4 C20 C21 C22 -174.3(3) . . . . ?
C20 C21 C22 O4 -66.1(4) . . . . ?
C14 C15 C16 O2 75.3(8) . . . . ?
C16A C15 C16 O2 -35.7(12) . . . . ?
C16 C15 C16A O2A 10.9(9) . . . . ?
C14 C15 C16A O2A -68.1(8) . . . . ?
